data_1577126
loop_
_publ_author_name
'Olguin, Catherine'
'Tabacaru, Christian'
'Besse, Lennart'
'Simon, Martin'
'Golz, Christopher'
'Humanes, Marcos'
'Fernandez-Rodriguez, Manuel A.'
'Garc\'ia-Garc\'ia, Patricia'
'M\"ucke, Maike'
'Mata, Ricardo A.'
'Alcarazo, Manuel'

_publ_section_title
;
 Enantioselective Synthesis of Configurationally Stable [5]helicenes
 Containing 1,2-Azaborine Units
;
_journal_name_full 'Chemical Science'
_journal_paper_doi 10.1039/D6SC02344D
_journal_year 2026
_chemical_absolute_configuration ad
_chemical_formula_moiety '2(C39 H29 B F N), C2 H3 N'
_chemical_formula_sum 'C80 H61 B2 F2 N3'
_chemical_formula_weight 1123.93
_space_group_crystal_system orthorhombic
_space_group_IT_number 19
_space_group_name_Hall 'P 2ac 2ab'
_space_group_name_H-M_alt 'P 21 21 21'
_atom_sites_solution_hydrogens geom
_atom_sites_solution_primary dual
_audit_creation_date 2024-02-14
_audit_creation_method
;FinalCif V134 by Daniel Kratzert, Freiburg 2024, 
https://dkratzert.de/finalcif.html
;
_audit_update_record
;
2025-11-28 deposited with the CCDC.	2026-04-23 downloaded from the CCDC.
;
_cell_angle_alpha 90
_cell_angle_beta 90
_cell_angle_gamma 90
_cell_formula_units_Z 2
_cell_length_a 8.2943(11)
_cell_length_b 12.2566(7)
_cell_length_c 31.139(2)
_cell_measurement_reflns_used 9207
_cell_measurement_temperature 100.00
_cell_measurement_theta_max 78.776
_cell_measurement_theta_min 3.870
_cell_volume 3165.6(5)
_computing_cell_refinement 'SAINT V8.40B (?, 2016)'
_computing_data_collection 'Bruker BIS V6.2.15/2021-03-16 and APEX4 2022.1-1'
_computing_data_reduction 'SAINT V8.40B (?, 2016)'
_computing_molecular_graphics 'Olex2 1.5 (Dolomanov et al., 2009)'
_computing_publication_material 'Olex2 1.5 (Dolomanov et al., 2009)'
_computing_structure_refinement 'XL  (Sheldrick, 2008)'
_computing_structure_solution 'XT  (Sheldrick, 2015)'
_diffrn_ambient_environment N~2~
_diffrn_ambient_temperature 100.00
_diffrn_detector CPAD
_diffrn_detector_area_resol_mean 7.41
_diffrn_detector_type 'Bruker PHOTON III'
_diffrn_measured_fraction_theta_full 0.997
_diffrn_measured_fraction_theta_max 0.996
_diffrn_measurement_device 'four-circle diffractometer'
_diffrn_measurement_device_type 'Bruker D8 VENTURE dual wavelength Mo/Cu'
_diffrn_measurement_method '\w and \f scans'
_diffrn_measurement_specimen_support 'MiTeGen micromount'
_diffrn_radiation_monochromator 'mirror optics'
_diffrn_radiation_probe x-ray
_diffrn_radiation_type CuK\a
_diffrn_radiation_wavelength 1.54178
_diffrn_reflns_av_R_equivalents 0.0745
_diffrn_reflns_av_unetI/netI 0.0373
_diffrn_reflns_Laue_measured_fraction_full 0.997
_diffrn_reflns_Laue_measured_fraction_max 0.996
_diffrn_reflns_limit_h_max 10
_diffrn_reflns_limit_h_min -8
_diffrn_reflns_limit_k_max 15
_diffrn_reflns_limit_k_min -15
_diffrn_reflns_limit_l_max 38
_diffrn_reflns_limit_l_min -39
_diffrn_reflns_number 67824
_diffrn_reflns_point_group_measured_fraction_full 0.998
_diffrn_reflns_point_group_measured_fraction_max 0.994
_diffrn_reflns_theta_full 67.679
_diffrn_reflns_theta_max 79.429
_diffrn_reflns_theta_min 3.876
_diffrn_source 'microfocus sealed X-ray tube'
_diffrn_source_current 1.0
_diffrn_source_power 0.05
_diffrn_source_type 'Incoatec I\ms'
_diffrn_source_voltage 50.0
_diffrn_standards_number 0
_exptl_absorpt_coefficient_mu 0.558
_exptl_absorpt_correction_T_max 0.9949
_exptl_absorpt_correction_T_min 0.7580
_exptl_absorpt_correction_type numerical
_exptl_absorpt_process_details
;
SADABS-2016/2 (Bruker,2016/2) was used for absorption correction.
wR2(int) was 0.1114 before and 0.0800 after correction.
The Ratio of minimum to maximum transmission is 0.7619.
The \l/2 correction factor is Not present.
;
_exptl_crystal_colour colourless
_exptl_crystal_colour_primary colourless
_exptl_crystal_density_diffrn 1.179
_exptl_crystal_description plate
_exptl_crystal_F_000 1180
_exptl_crystal_size_max 0.5
_exptl_crystal_size_mid 0.144
_exptl_crystal_size_min 0.094
_refine_diff_density_max 0.342
_refine_diff_density_min -0.283
_refine_diff_density_rms 0.076
_refine_ls_abs_structure_details
;
 Flack x determined using 2601 quotients [(I+)-(I-)]/[(I+)+(I-)]
 (Parsons, Flack and Wagner, Acta Cryst. B69 (2013) 249-259).
;
_refine_ls_abs_structure_Flack 0.02(10)
_refine_ls_extinction_method none
_refine_ls_goodness_of_fit_ref 1.117
_refine_ls_hydrogen_treatment constr
_refine_ls_matrix_type full
_refine_ls_number_parameters 410
_refine_ls_number_reflns 6826
_refine_ls_number_restraints 0
_refine_ls_restrained_S_all 1.117
_refine_ls_R_factor_all 0.0716
_refine_ls_R_factor_gt 0.0688
_refine_ls_shift/su_max 0.000
_refine_ls_shift/su_mean 0.000
_refine_ls_structure_factor_coef Fsqd
_refine_ls_weighting_details 'w=1/[\s^2^(Fo^2^)+(0.1170P)^2^+2.4975P] where P=(Fo^2^+2Fc^2^)/3'
_refine_ls_weighting_scheme calc
_refine_ls_wR_factor_gt 0.2099
_refine_ls_wR_factor_ref 0.2123
_reflns_Friedel_coverage 0.762
_reflns_Friedel_fraction_full 1.000
_reflns_Friedel_fraction_max 0.992
_reflns_number_gt 6432
_reflns_number_total 6826
_reflns_threshold_expression 'I > 2\s(I)'
_cod_data_source_file d6sc02344d2.cif
_cod_data_source_block cu_2236_cg_0m
_cod_database_code 1577126
_olex2_refinement_description
;
1. Fixed Uiso
 At 1.2 times of:
  All C(H) groups, All N(H) groups
 At 1.5 times of:
  All C(H,H,H) groups
2. Others
 Fixed Sof: C41(0.5) H41A(0.5) H41B(0.5) H41C(0.5) N2(0.5) C40(0.5)
3.a Aromatic/amide H refined with riding coordinates:
 N1(H1), C30(H30), C12(H12), C24(H24), C11(H11), C2(H2), C18(H18), C33(H33),
 C9(H9), C25(H25), C35(H35), C3(H3), C7(H7), C10(H10), C28(H28), C15(H15),
 C29(H29), C19(H19), C27(H27), C16(H16)
3.b Idealised Me refined as rotating group:
 C37(H37A,H37B,H37C), C39(H39A,H39B,H39C), C38(H38A,H38B,H38C), C41(H41A,H41B,
 H41C)
;
_olex2_submission_special_instructions 'No special instructions were received'
_shelx_shelxl_version_number 2018/3
_shelx_space_group_comment
;
The symmetry employed for this shelxl refinement is uniquely defined
by the following loop, which should always be used as a source of
symmetry information in preference to the above space-group names.
They are only intended as comments.
;
_shelx_estimated_absorpt_t_min 0.768
_shelx_estimated_absorpt_t_max 0.949
_diffrn_measurement_ambient_temperature_device_make 'Oxford Cryostream 800'

loop_
_space_group_symop_operation_xyz
'x, y, z'
'-x+1/2, -y, z+1/2'
'-x, y+1/2, -z+1/2'
'x+1/2, -y+1/2, -z'

loop_
_atom_site_label
_atom_site_type_symbol
_atom_site_fract_x
_atom_site_fract_y
_atom_site_fract_z
_atom_site_U_iso_or_equiv
_atom_site_adp_type
_atom_site_occupancy
_atom_site_site_symmetry_order
_atom_site_calc_flag
_atom_site_refinement_flags_posn
_atom_site_refinement_flags_adp
_atom_site_refinement_flags_occupancy
_atom_site_disorder_assembly
_atom_site_disorder_group
F1 F 0.5389(4) 0.9795(3) 0.58047(10) 0.0492(7) Uani 1 1 d . . . . .
N1 N 0.1917(4) 0.4385(3) 0.66460(12) 0.0331(8) Uani 1 1 d . . . . .
H1 H 0.129855 0.380157 0.664993 0.040 Uiso 1 1 calc R U . . .
C22 C 0.5851(5) 0.6482(3) 0.68124(14) 0.0294(8) Uani 1 1 d . . . . .
C31 C 0.2536(5) 0.3819(4) 0.58731(14) 0.0333(9) Uani 1 1 d . . . . .
C4 C 0.1789(5) 0.6410(3) 0.77281(13) 0.0291(8) Uani 1 1 d . . . . .
C23 C 0.6928(5) 0.6720(4) 0.64670(14) 0.0304(8) Uani 1 1 d . . . . .
C30 C 0.6391(5) 0.6673(3) 0.72371(14) 0.0298(8) Uani 1 1 d . . . . .
H30 H 0.572860 0.646598 0.747217 0.036 Uiso 1 1 calc R U . . .
C17 C 0.4857(6) 0.9344(4) 0.61753(16) 0.0374(10) Uani 1 1 d . . . . .
C5 C 0.2732(4) 0.6707(3) 0.73676(13) 0.0283(8) Uani 1 1 d . . . . .
C6 C 0.3266(4) 0.7852(3) 0.73358(13) 0.0281(8) Uani 1 1 d . . . . .
C12 C 0.0942(5) 0.6803(4) 0.84917(14) 0.0333(9) Uani 1 1 d . . . . .
H12 H 0.043499 0.611028 0.851206 0.040 Uiso 1 1 calc R U . . .
C24 C 0.6537(5) 0.6372(4) 0.60460(14) 0.0330(9) Uani 1 1 d . . . . .
H24 H 0.718401 0.659330 0.580980 0.040 Uiso 1 1 calc R U . . .
C11 C 0.0941(5) 0.7488(4) 0.88402(14) 0.0366(9) Uani 1 1 d . . . . .
H11 H 0.046892 0.725613 0.910267 0.044 Uiso 1 1 calc R U . . .
C2 C 0.0888(5) 0.4802(4) 0.73511(15) 0.0321(9) Uani 1 1 d . . . . .
H2 H 0.016504 0.420307 0.733032 0.039 Uiso 1 1 calc R U . . .
C18 C 0.5643(5) 0.9581(4) 0.65515(16) 0.0359(9) Uani 1 1 d . . . . .
H18 H 0.653088 1.007066 0.655390 0.043 Uiso 1 1 calc R U . . .
C21 C 0.4320(5) 0.5973(3) 0.67161(14) 0.0301(8) Uani 1 1 d . . . . .
C33 C 0.1323(6) 0.3472(4) 0.51770(15) 0.0394(10) Uani 1 1 d . . . . .
H33 H 0.073204 0.372772 0.493583 0.047 Uiso 1 1 calc R U . . .
C9 C 0.2349(5) 0.8860(4) 0.84374(15) 0.0336(9) Uani 1 1 d . . . . .
H9 H 0.280883 0.956845 0.841869 0.040 Uiso 1 1 calc R U . . .
C25 C 0.5231(5) 0.5718(4) 0.59807(15) 0.0336(9) Uani 1 1 d . . . . .
H25 H 0.506077 0.541105 0.570431 0.040 Uiso 1 1 calc R U . . .
C20 C 0.3031(5) 0.5916(3) 0.70364(13) 0.0290(8) Uani 1 1 d . . . . .
C8 C 0.2411(5) 0.8157(4) 0.80787(14) 0.0304(8) Uani 1 1 d . . . . .
C35 C 0.2681(5) 0.2030(4) 0.55473(15) 0.0388(10) Uani 1 1 d . . . . .
H35 H 0.303105 0.129235 0.555916 0.047 Uiso 1 1 calc R U . . .
C1 C 0.1940(5) 0.5032(3) 0.70082(14) 0.0289(8) Uani 1 1 d . . . . .
C3 C 0.0896(5) 0.5426(4) 0.77110(14) 0.0319(9) Uani 1 1 d . . . . .
H3 H 0.029484 0.519984 0.795485 0.038 Uiso 1 1 calc R U . . .
C26 C 0.4114(5) 0.5482(3) 0.63160(14) 0.0308(8) Uani 1 1 d . . . . .
C7 C 0.3104(5) 0.8510(3) 0.76860(14) 0.0297(8) Uani 1 1 d . . . . .
H7 H 0.347270 0.924206 0.766613 0.036 Uiso 1 1 calc R U . . .
C10 C 0.1636(5) 0.8531(4) 0.88111(14) 0.0358(9) Uani 1 1 d . . . . .
H10 H 0.160880 0.900835 0.905145 0.043 Uiso 1 1 calc R U . . .
C13 C 0.1694(5) 0.7119(3) 0.81000(13) 0.0290(8) Uani 1 1 d . . . . .
C28 C 0.8865(5) 0.7465(4) 0.69715(15) 0.0343(9) Uani 1 1 d . . . . .
H28 H 0.985335 0.783101 0.702715 0.041 Uiso 1 1 calc R U . . .
C15 C 0.3028(5) 0.8165(4) 0.65372(14) 0.0316(8) Uani 1 1 d . . . . .
H15 H 0.212669 0.768736 0.653148 0.038 Uiso 1 1 calc R U . . .
C29 C 0.7866(5) 0.7156(4) 0.73149(15) 0.0339(9) Uani 1 1 d . . . . .
H29 H 0.820661 0.727946 0.760201 0.041 Uiso 1 1 calc R U . . .
C19 C 0.5115(5) 0.9091(4) 0.69296(15) 0.0328(9) Uani 1 1 d . . . . .
H19 H 0.564573 0.925098 0.719255 0.039 Uiso 1 1 calc R U . . .
C32 C 0.1684(6) 0.4190(4) 0.55099(15) 0.0362(9) Uani 1 1 d . . . . .
C36 C 0.3046(5) 0.2727(4) 0.58850(14) 0.0353(9) Uani 1 1 d . . . . .
C34 C 0.1812(6) 0.2389(5) 0.51914(15) 0.0411(11) Uani 1 1 d . . . . .
C27 C 0.8426(5) 0.7244(4) 0.65598(15) 0.0340(9) Uani 1 1 d . . . . .
H27 H 0.912522 0.743994 0.633081 0.041 Uiso 1 1 calc R U . . .
C16 C 0.3538(5) 0.8649(4) 0.61582(15) 0.0359(9) Uani 1 1 d . . . . .
H16 H 0.300046 0.850912 0.589452 0.043 Uiso 1 1 calc R U . . .
C14 C 0.3806(5) 0.8364(3) 0.69267(14) 0.0300(8) Uani 1 1 d . . . . .
C37 C 0.3982(6) 0.2279(4) 0.62602(17) 0.0416(11) Uani 1 1 d . . . . .
H37A H 0.423848 0.287219 0.645981 0.062 Uiso 1 1 calc R U . . .
H37B H 0.498288 0.194571 0.615678 0.062 Uiso 1 1 calc R U . . .
H37C H 0.333152 0.172720 0.640828 0.062 Uiso 1 1 calc R U . . .
C39 C 0.1073(7) 0.5353(4) 0.54920(18) 0.0467(12) Uani 1 1 d . . . . .
H39A H 0.042792 0.550613 0.574867 0.070 Uiso 1 1 calc R U . . .
H39B H 0.040446 0.544929 0.523526 0.070 Uiso 1 1 calc R U . . .
H39C H 0.199051 0.585550 0.548038 0.070 Uiso 1 1 calc R U . . .
C38 C 0.1357(7) 0.1590(5) 0.48404(17) 0.0503(13) Uani 1 1 d . . . . .
H38A H 0.029133 0.128164 0.490163 0.075 Uiso 1 1 calc R U . . .
H38B H 0.215597 0.100112 0.482918 0.075 Uiso 1 1 calc R U . . .
H38C H 0.133019 0.196904 0.456347 0.075 Uiso 1 1 calc R U . . .
B1 B 0.2816(6) 0.4591(4) 0.62690(16) 0.0308(9) Uani 1 1 d . . . . .
C41 C 0.3740(17) 0.6064(13) 0.4618(5) 0.067(4) Uani 0.5 1 d . . P . .
H41A H 0.356783 0.530217 0.470265 0.100 Uiso 0.5 1 calc R U P . .
H41B H 0.370434 0.612302 0.430463 0.100 Uiso 0.5 1 calc R U P . .
H41C H 0.289282 0.652087 0.474381 0.100 Uiso 0.5 1 calc R U P . .
N2 N 0.6504(16) 0.6748(10) 0.4892(3) 0.064(3) Uani 0.5 1 d . . P . .
C40 C 0.5272(16) 0.6419(11) 0.4769(4) 0.053(3) Uani 0.5 1 d . . P . .

loop_
_atom_site_aniso_label
_atom_site_aniso_U_11
_atom_site_aniso_U_22
_atom_site_aniso_U_33
_atom_site_aniso_U_23
_atom_site_aniso_U_13
_atom_site_aniso_U_12
F1 0.0573(18) 0.0471(16) 0.0432(15) 0.0093(13) 0.0096(13) -0.0008(14)
N1 0.0260(17) 0.0342(18) 0.0391(19) -0.0029(15) -0.0012(14) -0.0036(14)
C22 0.0221(17) 0.0281(19) 0.038(2) -0.0022(16) 0.0023(15) 0.0022(15)
C31 0.0277(19) 0.036(2) 0.036(2) -0.0049(17) -0.0003(16) -0.0020(17)
C4 0.0203(16) 0.0328(19) 0.034(2) 0.0013(16) -0.0014(15) 0.0012(15)
C23 0.0218(17) 0.0316(19) 0.038(2) -0.0003(16) 0.0016(15) 0.0033(15)
C30 0.0214(17) 0.0321(19) 0.036(2) 0.0005(16) 0.0002(15) 0.0026(15)
C17 0.036(2) 0.033(2) 0.043(2) 0.0052(18) 0.0044(19) 0.0020(18)
C5 0.0179(16) 0.033(2) 0.034(2) -0.0014(17) -0.0022(14) -0.0002(15)
C6 0.0156(15) 0.0311(18) 0.038(2) 0.0004(16) -0.0047(15) 0.0007(14)
C12 0.0274(19) 0.036(2) 0.037(2) 0.0015(17) 0.0007(16) -0.0007(17)
C24 0.0287(19) 0.035(2) 0.036(2) 0.0009(17) 0.0032(16) 0.0036(17)
C11 0.030(2) 0.046(2) 0.033(2) -0.0003(19) 0.0032(17) 0.0032(18)
C2 0.0225(17) 0.0309(19) 0.043(2) -0.0004(18) -0.0008(16) -0.0001(15)
C18 0.028(2) 0.031(2) 0.048(3) 0.0007(18) 0.0027(18) -0.0010(17)
C21 0.0247(18) 0.0291(19) 0.037(2) -0.0023(16) -0.0006(16) 0.0021(15)
C33 0.032(2) 0.052(3) 0.034(2) -0.0023(19) -0.0023(17) -0.0045(19)
C9 0.0249(18) 0.035(2) 0.041(2) -0.0029(18) -0.0020(17) 0.0000(16)
C25 0.032(2) 0.034(2) 0.035(2) -0.0028(17) 0.0009(17) 0.0027(17)
C20 0.0221(17) 0.0294(19) 0.035(2) 0.0007(16) -0.0024(15) 0.0009(15)
C8 0.0181(16) 0.036(2) 0.037(2) -0.0010(17) -0.0020(15) 0.0029(16)
C35 0.0274(19) 0.045(3) 0.044(2) -0.012(2) 0.0016(17) 0.0033(18)
C1 0.0217(17) 0.030(2) 0.035(2) 0.0011(15) -0.0015(15) 0.0004(15)
C3 0.0250(18) 0.034(2) 0.036(2) 0.0033(17) 0.0003(16) -0.0001(16)
C26 0.0230(18) 0.031(2) 0.038(2) -0.0031(16) -0.0015(16) 0.0037(15)
C7 0.0206(16) 0.0293(19) 0.039(2) 0.0010(16) -0.0007(15) 0.0004(14)
C10 0.0299(19) 0.040(2) 0.038(2) -0.0080(18) -0.0009(17) 0.0039(18)
C13 0.0199(16) 0.0344(19) 0.0327(19) 0.0016(16) 0.0003(15) 0.0034(15)
C28 0.0185(16) 0.036(2) 0.049(2) -0.0016(18) 0.0004(16) 0.0028(15)
C15 0.0223(18) 0.031(2) 0.042(2) 0.0010(17) -0.0017(16) 0.0025(15)
C29 0.0216(18) 0.039(2) 0.041(2) -0.0033(18) -0.0047(16) 0.0044(16)
C19 0.0227(18) 0.031(2) 0.045(2) -0.0016(17) -0.0003(17) -0.0012(15)
C32 0.031(2) 0.041(2) 0.037(2) 0.0000(18) -0.0003(17) -0.0023(18)
C36 0.0271(19) 0.040(2) 0.039(2) -0.0046(18) 0.0000(16) -0.0004(17)
C34 0.030(2) 0.058(3) 0.036(2) -0.014(2) 0.0018(18) -0.006(2)
C27 0.0206(17) 0.035(2) 0.047(2) 0.0008(18) 0.0045(17) -0.0009(16)
C16 0.030(2) 0.041(2) 0.037(2) 0.0011(18) -0.0034(17) 0.0021(18)
C14 0.0216(17) 0.031(2) 0.037(2) -0.0008(16) 0.0021(15) 0.0025(15)
C37 0.036(2) 0.039(2) 0.049(3) -0.004(2) -0.008(2) 0.0011(19)
C39 0.048(3) 0.039(2) 0.053(3) 0.004(2) -0.012(2) -0.002(2)
C38 0.043(3) 0.061(3) 0.047(3) -0.019(2) -0.001(2) -0.002(2)
B1 0.026(2) 0.032(2) 0.034(2) -0.0014(18) -0.0028(17) 0.0015(17)
C41 0.057(7) 0.077(9) 0.067(7) 0.027(7) 0.008(6) -0.005(7)
N2 0.077(7) 0.073(7) 0.043(5) 0.000(5) 0.007(5) -0.022(6)
C40 0.059(7) 0.059(7) 0.041(5) 0.014(5) 0.019(5) 0.004(6)

loop_
_atom_type_symbol
_atom_type_description
_atom_type_scat_dispersion_real
_atom_type_scat_dispersion_imag
_atom_type_scat_source
C C 0.0181 0.0091 'International Tables Vol C Tables 4.2.6.8 and 6.1.1.4'
H H 0.0000 0.0000 'International Tables Vol C Tables 4.2.6.8 and 6.1.1.4'
B B 0.0090 0.0039 'International Tables Vol C Tables 4.2.6.8 and 6.1.1.4'
F F 0.0727 0.0534 'International Tables Vol C Tables 4.2.6.8 and 6.1.1.4'
N N 0.0311 0.0180 'International Tables Vol C Tables 4.2.6.8 and 6.1.1.4'

loop_
_geom_angle_atom_site_label_1
_geom_angle_atom_site_label_2
_geom_angle_atom_site_label_3
_geom_angle
_geom_angle_site_symmetry_1
_geom_angle_site_symmetry_3
_geom_angle_publ_flag
C1 N1 H1 117.7 . . ?
C1 N1 B1 124.7(4) . . ?
B1 N1 H1 117.7 . . ?
C23 C22 C21 118.7(4) . . ?
C30 C22 C23 118.2(4) . . ?
C30 C22 C21 122.9(4) . . ?
C32 C31 B1 120.6(4) . . ?
C36 C31 C32 118.7(4) . . ?
C36 C31 B1 120.6(4) . . ?
C5 C4 C3 118.5(4) . . ?
C5 C4 C13 120.6(4) . . ?
C3 C4 C13 120.8(4) . . ?
C22 C23 C27 118.9(4) . . ?
C24 C23 C22 119.5(4) . . ?
C24 C23 C27 121.5(4) . . ?
C22 C30 H30 119.5 . . ?
C29 C30 C22 121.0(4) . . ?
C29 C30 H30 119.5 . . ?
F1 C17 C18 119.1(4) . . ?
F1 C17 C16 118.4(4) . . ?
C18 C17 C16 122.5(4) . . ?
C4 C5 C6 117.6(4) . . ?
C4 C5 C20 119.4(4) . . ?
C20 C5 C6 122.9(4) . . ?
C5 C6 C14 123.2(4) . . ?
C7 C6 C5 118.7(4) . . ?
C7 C6 C14 117.7(4) . . ?
C11 C12 H12 119.6 . . ?
C11 C12 C13 120.7(4) . . ?
C13 C12 H12 119.6 . . ?
C23 C24 H24 120.1 . . ?
C25 C24 C23 119.8(4) . . ?
C25 C24 H24 120.1 . . ?
C12 C11 H11 119.8 . . ?
C12 C11 C10 120.4(4) . . ?
C10 C11 H11 119.8 . . ?
C1 C2 H2 119.7 . . ?
C3 C2 H2 119.7 . . ?
C3 C2 C1 120.7(4) . . ?
C17 C18 H18 120.6 . . ?
C17 C18 C19 118.8(4) . . ?
C19 C18 H18 120.6 . . ?
C22 C21 C20 121.4(4) . . ?
C26 C21 C22 118.6(4) . . ?
C26 C21 C20 119.9(4) . . ?
C32 C33 H33 119.4 . . ?
C34 C33 H33 119.4 . . ?
C34 C33 C32 121.1(4) . . ?
C8 C9 H9 119.7 . . ?
C10 C9 H9 119.7 . . ?
C10 C9 C8 120.6(4) . . ?
C24 C25 H25 119.1 . . ?
C24 C25 C26 121.8(4) . . ?
C26 C25 H25 119.1 . . ?
C5 C20 C21 125.6(4) . . ?
C1 C20 C5 116.8(4) . . ?
C1 C20 C21 117.5(4) . . ?
C9 C8 C7 120.7(4) . . ?
C13 C8 C9 120.0(4) . . ?
C13 C8 C7 119.2(4) . . ?
C36 C35 H35 119.3 . . ?
C36 C35 C34 121.4(5) . . ?
C34 C35 H35 119.3 . . ?
N1 C1 C2 119.7(4) . . ?
N1 C1 C20 120.0(4) . . ?
C2 C1 C20 120.2(4) . . ?
C4 C3 H3 119.5 . . ?
C2 C3 C4 120.9(4) . . ?
C2 C3 H3 119.5 . . ?
C21 C26 C25 119.1(4) . . ?
C21 C26 B1 118.5(4) . . ?
C25 C26 B1 121.9(4) . . ?
C6 C7 C8 123.3(4) . . ?
C6 C7 H7 118.3 . . ?
C8 C7 H7 118.3 . . ?
C11 C10 H10 120.0 . . ?
C9 C10 C11 120.1(4) . . ?
C9 C10 H10 120.0 . . ?
C12 C13 C4 123.0(4) . . ?
C8 C13 C4 118.8(4) . . ?
C8 C13 C12 118.2(4) . . ?
C29 C28 H28 119.8 . . ?
C27 C28 H28 119.8 . . ?
C27 C28 C29 120.3(4) . . ?
C16 C15 H15 119.2 . . ?
C16 C15 C14 121.6(4) . . ?
C14 C15 H15 119.2 . . ?
C30 C29 C28 120.3(4) . . ?
C30 C29 H29 119.8 . . ?
C28 C29 H29 119.8 . . ?
C18 C19 H19 119.6 . . ?
C18 C19 C14 120.7(4) . . ?
C14 C19 H19 119.6 . . ?
C31 C32 C39 120.1(4) . . ?
C33 C32 C31 120.1(4) . . ?
C33 C32 C39 119.7(4) . . ?
C31 C36 C37 121.5(4) . . ?
C35 C36 C31 120.1(4) . . ?
C35 C36 C37 118.4(4) . . ?
C33 C34 C35 118.6(4) . . ?
C33 C34 C38 121.5(5) . . ?
C35 C34 C38 119.9(5) . . ?
C23 C27 H27 119.5 . . ?
C28 C27 C23 120.9(4) . . ?
C28 C27 H27 119.5 . . ?
C17 C16 C15 118.1(4) . . ?
C17 C16 H16 121.0 . . ?
C15 C16 H16 121.0 . . ?
C15 C14 C6 122.1(4) . . ?
C15 C14 C19 118.3(4) . . ?
C19 C14 C6 119.6(4) . . ?
C36 C37 H37A 109.5 . . ?
C36 C37 H37B 109.5 . . ?
C36 C37 H37C 109.5 . . ?
H37A C37 H37B 109.5 . . ?
H37A C37 H37C 109.5 . . ?
H37B C37 H37C 109.5 . . ?
C32 C39 H39A 109.5 . . ?
C32 C39 H39B 109.5 . . ?
C32 C39 H39C 109.5 . . ?
H39A C39 H39B 109.5 . . ?
H39A C39 H39C 109.5 . . ?
H39B C39 H39C 109.5 . . ?
C34 C38 H38A 109.5 . . ?
C34 C38 H38B 109.5 . . ?
C34 C38 H38C 109.5 . . ?
H38A C38 H38B 109.5 . . ?
H38A C38 H38C 109.5 . . ?
H38B C38 H38C 109.5 . . ?
N1 B1 C31 117.8(4) . . ?
N1 B1 C26 114.6(4) . . ?
C26 B1 C31 127.2(4) . . ?
H41A C41 H41B 109.5 . . ?
H41A C41 H41C 109.5 . . ?
H41B C41 H41C 109.5 . . ?
C40 C41 H41A 109.5 . . ?
C40 C41 H41B 109.5 . . ?
C40 C41 H41C 109.5 . . ?
N2 C40 C41 177.6(15) . . ?

loop_
_geom_bond_atom_site_label_1
_geom_bond_atom_site_label_2
_geom_bond_distance
_geom_bond_site_symmetry_2
_geom_bond_publ_flag
F1 C17 1.354(5) . ?
N1 H1 0.8800 . ?
N1 C1 1.379(6) . ?
N1 B1 1.414(6) . ?
C22 C23 1.428(6) . ?
C22 C30 1.416(6) . ?
C22 C21 1.447(6) . ?
C31 C32 1.409(6) . ?
C31 C36 1.404(6) . ?
C31 B1 1.571(6) . ?
C4 C5 1.416(6) . ?
C4 C3 1.417(6) . ?
C4 C13 1.450(6) . ?
C23 C24 1.416(6) . ?
C23 C27 1.428(6) . ?
C30 H30 0.9500 . ?
C30 C29 1.380(6) . ?
C17 C18 1.372(7) . ?
C17 C16 1.387(7) . ?
C5 C6 1.475(6) . ?
C5 C20 1.437(6) . ?
C6 C7 1.363(6) . ?
C6 C14 1.489(6) . ?
C12 H12 0.9500 . ?
C12 C11 1.372(6) . ?
C12 C13 1.424(6) . ?
C24 H24 0.9500 . ?
C24 C25 1.363(7) . ?
C11 H11 0.9500 . ?
C11 C10 1.405(7) . ?
C2 H2 0.9500 . ?
C2 C1 1.407(6) . ?
C2 C3 1.357(6) . ?
C18 H18 0.9500 . ?
C18 C19 1.392(7) . ?
C21 C20 1.464(6) . ?
C21 C26 1.394(6) . ?
C33 H33 0.9500 . ?
C33 C32 1.392(7) . ?
C33 C34 1.389(8) . ?
C9 H9 0.9500 . ?
C9 C8 1.412(6) . ?
C9 C10 1.367(7) . ?
C25 H25 0.9500 . ?
C25 C26 1.426(6) . ?
C20 C1 1.413(6) . ?
C8 C7 1.419(6) . ?
C8 C13 1.405(6) . ?
C35 H35 0.9500 . ?
C35 C36 1.388(6) . ?
C35 C34 1.394(7) . ?
C3 H3 0.9500 . ?
C26 B1 1.541(6) . ?
C7 H7 0.9500 . ?
C10 H10 0.9500 . ?
C28 H28 0.9500 . ?
C28 C29 1.405(6) . ?
C28 C27 1.360(7) . ?
C15 H15 0.9500 . ?
C15 C16 1.387(6) . ?
C15 C14 1.395(6) . ?
C29 H29 0.9500 . ?
C19 H19 0.9500 . ?
C19 C14 1.405(6) . ?
C32 C39 1.514(7) . ?
C36 C37 1.506(6) . ?
C34 C38 1.516(7) . ?
C27 H27 0.9500 . ?
C16 H16 0.9500 . ?
C37 H37A 0.9800 . ?
C37 H37B 0.9800 . ?
C37 H37C 0.9800 . ?
C39 H39A 0.9800 . ?
C39 H39B 0.9800 . ?
C39 H39C 0.9800 . ?
C38 H38A 0.9800 . ?
C38 H38B 0.9800 . ?
C38 H38C 0.9800 . ?
C41 H41A 0.9800 . ?
C41 H41B 0.9800 . ?
C41 H41C 0.9800 . ?
C41 C40 1.42(2) . ?
N2 C40 1.163(18) . ?

loop_
_geom_torsion_atom_site_label_1
_geom_torsion_atom_site_label_2
_geom_torsion_atom_site_label_3
_geom_torsion_atom_site_label_4
_geom_torsion
_geom_torsion_site_symmetry_1
_geom_torsion_site_symmetry_2
_geom_torsion_site_symmetry_3
_geom_torsion_site_symmetry_4
_geom_torsion_publ_flag
F1 C17 C18 C19 -178.3(4) . . . . ?
F1 C17 C16 C15 178.2(4) . . . . ?
C22 C23 C24 C25 -6.8(6) . . . . ?
C22 C23 C27 C28 3.3(6) . . . . ?
C22 C30 C29 C28 -0.2(6) . . . . ?
C22 C21 C20 C5 31.5(6) . . . . ?
C22 C21 C20 C1 -151.4(4) . . . . ?
C22 C21 C26 C25 -15.1(6) . . . . ?
C22 C21 C26 B1 157.0(4) . . . . ?
C4 C5 C6 C7 12.4(5) . . . . ?
C4 C5 C6 C14 -160.5(4) . . . . ?
C4 C5 C20 C21 -161.2(4) . . . . ?
C4 C5 C20 C1 21.7(5) . . . . ?
C23 C22 C30 C29 5.1(6) . . . . ?
C23 C22 C21 C20 -167.0(4) . . . . ?
C23 C22 C21 C26 16.3(6) . . . . ?
C23 C24 C25 C26 8.2(7) . . . . ?
C30 C22 C23 C24 169.5(4) . . . . ?
C30 C22 C23 C27 -6.5(6) . . . . ?
C30 C22 C21 C20 18.5(6) . . . . ?
C30 C22 C21 C26 -158.3(4) . . . . ?
C17 C18 C19 C14 0.3(6) . . . . ?
C5 C4 C3 C2 -2.7(6) . . . . ?
C5 C4 C13 C12 -171.5(4) . . . . ?
C5 C4 C13 C8 6.8(5) . . . . ?
C5 C6 C7 C8 -1.5(6) . . . . ?
C5 C6 C14 C15 40.6(6) . . . . ?
C5 C6 C14 C19 -140.9(4) . . . . ?
C5 C20 C1 N1 165.2(4) . . . . ?
C5 C20 C1 C2 -15.6(6) . . . . ?
C6 C5 C20 C21 23.5(6) . . . . ?
C6 C5 C20 C1 -153.7(4) . . . . ?
C12 C11 C10 C9 -1.5(7) . . . . ?
C24 C23 C27 C28 -172.6(4) . . . . ?
C24 C25 C26 C21 3.0(6) . . . . ?
C24 C25 C26 B1 -168.9(4) . . . . ?
C11 C12 C13 C4 177.3(4) . . . . ?
C11 C12 C13 C8 -1.0(6) . . . . ?
C18 C17 C16 C15 -1.3(7) . . . . ?
C18 C19 C14 C6 -179.9(4) . . . . ?
C18 C19 C14 C15 -1.5(6) . . . . ?
C21 C22 C23 C24 -5.3(6) . . . . ?
C21 C22 C23 C27 178.7(4) . . . . ?
C21 C22 C30 C29 179.6(4) . . . . ?
C21 C20 C1 N1 -12.2(6) . . . . ?
C21 C20 C1 C2 167.0(4) . . . . ?
C21 C26 B1 N1 1.8(6) . . . . ?
C21 C26 B1 C31 -170.7(4) . . . . ?
C9 C8 C7 C6 176.8(4) . . . . ?
C9 C8 C13 C4 -179.4(4) . . . . ?
C9 C8 C13 C12 -1.0(6) . . . . ?
C25 C26 B1 N1 173.8(4) . . . . ?
C25 C26 B1 C31 1.2(7) . . . . ?
C20 C5 C6 C7 -172.2(4) . . . . ?
C20 C5 C6 C14 14.9(6) . . . . ?
C20 C21 C26 C25 168.1(4) . . . . ?
C20 C21 C26 B1 -19.7(6) . . . . ?
C8 C9 C10 C11 -0.5(6) . . . . ?
C1 N1 B1 C31 -175.1(4) . . . . ?
C1 N1 B1 C26 11.6(6) . . . . ?
C1 C2 C3 C4 9.0(6) . . . . ?
C3 C4 C5 C6 162.7(3) . . . . ?
C3 C4 C5 C20 -12.9(6) . . . . ?
C3 C4 C13 C12 10.7(6) . . . . ?
C3 C4 C13 C8 -171.0(4) . . . . ?
C3 C2 C1 N1 179.7(4) . . . . ?
C3 C2 C1 C20 0.5(6) . . . . ?
C26 C21 C20 C5 -151.8(4) . . . . ?
C26 C21 C20 C1 25.3(6) . . . . ?
C7 C6 C14 C15 -132.4(4) . . . . ?
C7 C6 C14 C19 46.0(5) . . . . ?
C7 C8 C13 C4 4.4(5) . . . . ?
C7 C8 C13 C12 -177.2(4) . . . . ?
C10 C9 C8 C7 177.9(4) . . . . ?
C10 C9 C8 C13 1.8(6) . . . . ?
C13 C4 C5 C6 -15.0(5) . . . . ?
C13 C4 C5 C20 169.4(3) . . . . ?
C13 C4 C3 C2 175.0(4) . . . . ?
C13 C12 C11 C10 2.3(7) . . . . ?
C13 C8 C7 C6 -7.1(6) . . . . ?
C29 C28 C27 C23 1.6(7) . . . . ?
C32 C31 C36 C35 -1.3(6) . . . . ?
C32 C31 C36 C37 179.2(4) . . . . ?
C32 C31 B1 N1 107.0(5) . . . . ?
C32 C31 B1 C26 -80.7(6) . . . . ?
C32 C33 C34 C35 -0.1(7) . . . . ?
C32 C33 C34 C38 177.1(5) . . . . ?
C36 C31 C32 C33 1.8(7) . . . . ?
C36 C31 C32 C39 178.2(4) . . . . ?
C36 C31 B1 N1 -69.2(6) . . . . ?
C36 C31 B1 C26 103.1(6) . . . . ?
C36 C35 C34 C33 0.6(7) . . . . ?
C36 C35 C34 C38 -176.7(4) . . . . ?
C34 C33 C32 C31 -1.1(7) . . . . ?
C34 C33 C32 C39 -177.5(5) . . . . ?
C34 C35 C36 C31 0.1(7) . . . . ?
C34 C35 C36 C37 179.6(4) . . . . ?
C27 C23 C24 C25 169.1(4) . . . . ?
C27 C28 C29 C30 -3.3(7) . . . . ?
C16 C17 C18 C19 1.2(7) . . . . ?
C16 C15 C14 C6 179.8(4) . . . . ?
C16 C15 C14 C19 1.3(6) . . . . ?
C14 C6 C7 C8 171.9(4) . . . . ?
C14 C15 C16 C17 0.0(7) . . . . ?
B1 N1 C1 C2 174.4(4) . . . . ?
B1 N1 C1 C20 -6.4(6) . . . . ?
B1 C31 C32 C33 -174.5(4) . . . . ?
B1 C31 C32 C39 1.9(7) . . . . ?
B1 C31 C36 C35 175.0(4) . . . . ?
B1 C31 C36 C37 -4.5(7) . . . . ?
